data_7250078
loop_
_publ_author_name
'Yang, Qi-Liang'
'Xu, Rong-Yi'
'Ni, Cheng-Yang'
'Liu, Xin'
'Qiao, Zu-Lin'
'Zhang, Qi-Ying'
'Wang, Dong-Chao'
'Guo, Hai-Ming'

_publ_section_title
;
 Electrochemical regioselective synthesis of sulfonyl
 2,5-dihydrofuran-fused spiropyrimidines via multi-component radical
 cascade reactions
;
_journal_issue 5
_journal_name_full 'Green Chemistry'
_journal_page_first 1499
_journal_page_last 1509
_journal_paper_doi 10.1039/D4GC05637J
_journal_volume 27
_journal_year 2025
_chemical_formula_moiety 'C22 H19 F3 N2 O6 S, C H2 Cl2'
_chemical_formula_sum 'C23 H21 Cl2 F3 N2 O6 S'
_chemical_formula_weight 581.38
_space_group_crystal_system monoclinic
_space_group_IT_number 14
_space_group_name_Hall '-P 2yn'
_space_group_name_H-M_alt 'P 1 21/n 1'
_atom_sites_solution_hydrogens geom
_atom_sites_solution_primary dual
_audit_creation_date 2024-10-18
_audit_creation_method
;
Olex2 1.5
(compiled 2024.02.16 svn.r378c4104 for OlexSys, GUI svn.r6928)
;
_audit_update_record
;
2024-10-18 deposited with the CCDC.	2025-01-10 downloaded from the CCDC.
;
_cell_angle_alpha 90
_cell_angle_beta 113.464(11)
_cell_angle_gamma 90
_cell_formula_units_Z 4
_cell_length_a 16.0694(16)
_cell_length_b 9.9654(8)
_cell_length_c 17.9448(17)
_cell_measurement_reflns_used 5628
_cell_measurement_temperature 292.38(10)
_cell_measurement_theta_max 26.8800
_cell_measurement_theta_min 3.9890
_cell_volume 2636.0(5)
_computing_cell_refinement 'CrysAlisPro 1.171.42.90a (Rigaku OD, 2023)'
_computing_data_collection 'CrysAlisPro 1.171.42.90a (Rigaku OD, 2023)'
_computing_data_reduction 'CrysAlisPro 1.171.42.90a (Rigaku OD, 2023)'
_computing_molecular_graphics 'Olex2 1.5 (Dolomanov et al., 2009)'
_computing_publication_material 'Olex2 1.5 (Dolomanov et al., 2009)'
_computing_structure_refinement 'SHELXL 2018/3 (Sheldrick, 2015)'
_computing_structure_solution 'SHELXT 2018/2 (Sheldrick, 2018)'
_diffrn_ambient_environment air
_diffrn_ambient_temperature 292.38(10)
_diffrn_detector 'CCD plate'
_diffrn_detector_area_resol_mean 8.0521
_diffrn_detector_type EosS2
_diffrn_measured_fraction_theta_full 0.997
_diffrn_measured_fraction_theta_max 0.873
_diffrn_measurement_details
;
List of Runs (angles in degrees, time in seconds):

  # Type    Start    End  Width  t~exp~   \w     \q     \k     \f   Frames
#--------------------------------------------------------------------------
  1  \w     16.00  41.00   1.00    7.68    --   16.29  63.00 -33.00   25
  2  \w    -36.00 -10.00   1.00    7.68    --   16.29 -63.00-170.00   26
  3  \w    -59.00  -6.00   1.00    7.68    --  -16.91 -63.00-170.00   53
  4  \w     39.00  84.00   1.00    7.68    --   16.29 178.00-150.00   45
  5  \w     -6.00  54.00   1.00    7.68    --   16.29 -99.00 -30.00   60
  6  \w     28.00  53.00   1.00    7.68    --   16.29 -99.00  30.00   25
  7  \w     -3.00  36.00   1.00    7.68    --   16.29  38.00-180.00   39
  8  \w     42.00  84.00   1.00    7.68    --   16.29  38.00-180.00   42
  9  \w    -30.00  10.00   1.00    7.68    --  -16.91 -77.00 120.00   40
;
_diffrn_measurement_device 'four-circle diffractometer'
_diffrn_measurement_device_type 'SuperNova, Dual, Cu at home/near, EosS2'
_diffrn_measurement_method '\w scans'
_diffrn_orient_matrix_type 'CrysAlisPro convention (1999,Acta A55,543-557)'
_diffrn_orient_matrix_UB_11 -0.0250146000
_diffrn_orient_matrix_UB_12 -0.0123946000
_diffrn_orient_matrix_UB_13 0.0241243000
_diffrn_orient_matrix_UB_21 -0.0255586000
_diffrn_orient_matrix_UB_22 -0.0499691000
_diffrn_orient_matrix_UB_23 -0.0278826000
_diffrn_orient_matrix_UB_31 0.0321825000
_diffrn_orient_matrix_UB_32 -0.0492762000
_diffrn_orient_matrix_UB_33 0.0221891000
_diffrn_radiation_monochromator mirror
_diffrn_radiation_probe x-ray
_diffrn_radiation_type 'Mo K\a'
_diffrn_radiation_wavelength 0.71073
_diffrn_reflns_av_R_equivalents 0.0376
_diffrn_reflns_av_unetI/netI 0.0429
_diffrn_reflns_Laue_measured_fraction_full 0.997
_diffrn_reflns_Laue_measured_fraction_max 0.873
_diffrn_reflns_limit_h_max 19
_diffrn_reflns_limit_h_min -21
_diffrn_reflns_limit_k_max 13
_diffrn_reflns_limit_k_min -13
_diffrn_reflns_limit_l_max 24
_diffrn_reflns_limit_l_min -21
_diffrn_reflns_number 19250
_diffrn_reflns_point_group_measured_fraction_full 0.997
_diffrn_reflns_point_group_measured_fraction_max 0.873
_diffrn_reflns_theta_full 25.242
_diffrn_reflns_theta_max 29.192
_diffrn_reflns_theta_min 3.438
_diffrn_source 'micro-focus sealed X-ray tube'
_diffrn_source_type 'SuperNova (Mo) X-ray Source'
_exptl_absorpt_coefficient_mu 0.388
_exptl_absorpt_correction_T_max 1.00000
_exptl_absorpt_correction_T_min 0.41185
_exptl_absorpt_correction_type multi-scan
_exptl_absorpt_process_details
;
CrysAlisPro 1.171.42.90a (Rigaku Oxford Diffraction, 2023)
Empirical absorption correction using spherical harmonics,
implemented in SCALE3 ABSPACK scaling algorithm.
;
_exptl_crystal_colour colourless
_exptl_crystal_colour_primary colourless
_exptl_crystal_density_diffrn 1.465
_exptl_crystal_description block
_exptl_crystal_F_000 1192
_exptl_crystal_size_max 0.3
_exptl_crystal_size_mid 0.3
_exptl_crystal_size_min 0.3
_refine_diff_density_max 0.714
_refine_diff_density_min -0.676
_refine_diff_density_rms 0.066
_refine_ls_extinction_coef 0.0075(14)
_refine_ls_extinction_expression Fc^*^=kFc[1+0.001xFc^2^\l^3^/sin(2\q)]^-1/4^
_refine_ls_extinction_method 'SHELXL-2018/3 (Sheldrick 2018)'
_refine_ls_goodness_of_fit_ref 1.025
_refine_ls_hydrogen_treatment constr
_refine_ls_matrix_type full
_refine_ls_number_parameters 366
_refine_ls_number_reflns 6226
_refine_ls_number_restraints 87
_refine_ls_restrained_S_all 1.041
_refine_ls_R_factor_all 0.1034
_refine_ls_R_factor_gt 0.0746
_refine_ls_shift/su_max 0.001
_refine_ls_shift/su_mean 0.000
_refine_ls_structure_factor_coef Fsqd
_refine_ls_weighting_details 'w=1/[\s^2^(Fo^2^)+(0.1151P)^2^+2.0244P] where P=(Fo^2^+2Fc^2^)/3'
_refine_ls_weighting_scheme calc
_refine_ls_wR_factor_gt 0.2032
_refine_ls_wR_factor_ref 0.2298
_reflns_Friedel_coverage 0.000
_reflns_number_gt 4386
_reflns_number_total 6226
_reflns_threshold_expression 'I > 2\s(I)'
_cod_data_source_file d4gc05637j3.cif
_cod_data_source_block xry-20231107_auto
_cod_database_code 7250078
_shelx_shelxl_version_number 2018/3
_chemical_oxdiff_formula 'C1 H1 O1 N1 S1'
_shelx_space_group_comment
;
The symmetry employed for this shelxl refinement is uniquely defined
by the following loop, which should always be used as a source of
symmetry information in preference to the above space-group names.
They are only intended as comments.
;
_shelx_estimated_absorpt_t_max 0.893
_shelx_estimated_absorpt_t_min 0.893
_olex2_refinement_description
;
1. Fixed Uiso
 At 1.2 times of:
  All C(H) groups, All C(H,H) groups
 At 1.5 times of:
  All C(H,H,H) groups, All O(H) groups
2. Restrained distances
 F00X-C00Y \\sim F00Y-C00Y
 with sigma of 0.02
 C00Y-F00Z \\sim C00Y-F0
 with sigma of 0.02
 C00Y-F010 \\sim C00Y-F1
 with sigma of 0.02
3. Uiso/Uaniso restraints and constraints
F1 \\sim F00Z \\sim F0 \\sim F00X \\sim F00Y \\sim F010: within 2A with sigma
of 0.01 and sigma for terminal atoms of 0.02 within 2A
Uanis(F00X) \\sim Ueq, Uanis(F00Z) \\sim Ueq, Uanis(F010) \\sim Ueq, Uanis(F0)
\\sim Ueq, Uanis(F00Y) \\sim Ueq, Uanis(F1) \\sim Ueq: with sigma of 0.01 and
sigma for terminal atoms of 0.02
4. Others
 Sof(F0)=Sof(F00Y)=Sof(F1)=1-FVAR(1)
 Sof(F00X)=Sof(F00Z)=Sof(F010)=FVAR(1)
5.a Ternary CH refined with riding coordinates:
 C00F(H00F)
5.b Secondary CH2 refined with riding coordinates:
 C00I(H00A,H00B), C2(H2A,H2B)
5.c Aromatic/amide H refined with riding coordinates:
 C00L(H00L), C00M(H00M), C00O(H00O), C00P(H00P), C00R(H00R), C00S(H00S),
 C00T(H00T), C00V(H00V), C00W(H00W)
5.d Idealised Me refined as rotating group:
 C00N(H00C,H00D,H00E), C00Q(H00G,H00H,H00I)
5.e Idealised tetrahedral OH refined as rotating group:
 O002(H002)
;
_olex2_submission_special_instructions 'No special instructions were received'
_oxdiff_exptl_absorpt_empirical_details
;
Empirical correction (ABSPACK) includes:
- Absorption correction using spherical harmonics
- Frame scaling
;
_oxdiff_exptl_absorpt_empirical_full_max 2.367
_oxdiff_exptl_absorpt_empirical_full_min 0.495

loop_
_space_group_symop_operation_xyz
'x, y, z'
'-x+1/2, y+1/2, -z+1/2'
'-x, -y, -z'
'x-1/2, -y-1/2, z-1/2'

loop_
_atom_site_label
_atom_site_type_symbol
_atom_site_fract_x
_atom_site_fract_y
_atom_site_fract_z
_atom_site_U_iso_or_equiv
_atom_site_adp_type
_atom_site_occupancy
_atom_site_site_symmetry_order
_atom_site_calc_flag
_atom_site_refinement_flags_posn
_atom_site_refinement_flags_adp
_atom_site_refinement_flags_occupancy
_atom_site_disorder_assembly
_atom_site_disorder_group
S001 S 0.39983(5) 0.39766(8) 0.54047(4) 0.0426(2) Uani 1 1 d . . . . .
O002 O 0.32206(15) 0.7621(2) 0.25370(12) 0.0476(5) Uani 1 1 d . . . . .
H002 H 0.319989 0.686008 0.235705 0.071 Uiso 1 1 calc R U . . .
O003 O 0.28437(16) 0.5323(2) 0.31541(12) 0.0521(6) Uani 1 1 d . . . . .
O005 O 0.23323(17) 1.0515(2) 0.36225(14) 0.0582(6) Uani 1 1 d . . . . .
O006 O 0.43948(15) 0.2848(2) 0.51716(15) 0.0566(6) Uani 1 1 d . . . . .
O007 O 0.45586(16) 0.4812(3) 0.60531(14) 0.0630(7) Uani 1 1 d . . . . .
N008 N 0.33124(16) 0.8861(2) 0.36553(15) 0.0406(5) Uani 1 1 d . . . . .
N009 N 0.17557(16) 0.8430(3) 0.32301(15) 0.0463(6) Uani 1 1 d . . . . .
O00A O 0.12013(17) 0.6316(3) 0.29665(17) 0.0717(8) Uani 1 1 d . . . . .
C00C C 0.34723(18) 0.4927(3) 0.45155(17) 0.0384(6) Uani 1 1 d . . . . .
C00D C 0.31644(18) 0.6177(3) 0.44503(16) 0.0392(6) Uani 1 1 d . . . . .
C00E C 0.2478(2) 0.9339(3) 0.35144(16) 0.0425(7) Uani 1 1 d . . . . .
C00F C 0.34367(19) 0.7557(3) 0.33774(17) 0.0393(6) Uani 1 1 d . . . . .
H00F H 0.407106 0.728145 0.366178 0.047 Uiso 1 1 calc R U . . .
C00G C 0.28198(19) 0.6540(3) 0.35495(16) 0.0407(6) Uani 1 1 d . . . . .
C00H C 0.30949(19) 0.3383(3) 0.56306(18) 0.0426(6) Uani 1 1 d . . . . .
C00I C 0.3340(2) 0.4323(3) 0.37207(17) 0.0441(7) Uani 1 1 d . . . . .
H00A H 0.391722 0.414681 0.368629 0.053 Uiso 1 1 calc R U . . .
H00B H 0.299862 0.349321 0.363112 0.053 Uiso 1 1 calc R U . . .
C00J C 0.1846(2) 0.7063(3) 0.32106(18) 0.0468(7) Uani 1 1 d . . . . .
C00K C 0.3101(2) 0.7076(3) 0.50783(18) 0.0443(7) Uani 1 1 d . . . . .
C00L C 0.2655(2) 0.2230(4) 0.5258(2) 0.0562(8) Uani 1 1 d . . . . .
H00L H 0.281896 0.179136 0.487935 0.067 Uiso 1 1 calc R U . . .
C00M C 0.3863(3) 0.7749(4) 0.5611(2) 0.0622(9) Uani 1 1 d . . . . .
H00M H 0.441423 0.766753 0.555845 0.075 Uiso 1 1 calc R U . . .
C00N C 0.4063(2) 0.9815(4) 0.3868(2) 0.0609(9) Uani 1 1 d . . . . .
H00C H 0.397419 1.038288 0.341013 0.091 Uiso 1 1 calc R U . . .
H00D H 0.462386 0.933382 0.401458 0.091 Uiso 1 1 calc R U . . .
H00E H 0.408516 1.035477 0.431839 0.091 Uiso 1 1 calc R U . . .
C00O C 0.2852(3) 0.4077(4) 0.6183(2) 0.0635(9) Uani 1 1 d . . . . .
H00O H 0.314496 0.486859 0.641924 0.076 Uiso 1 1 calc R U . . .
C00P C 0.2287(3) 0.7218(4) 0.5154(2) 0.0635(9) Uani 1 1 d . . . . .
H00P H 0.177161 0.678214 0.479489 0.076 Uiso 1 1 calc R U . . .
C00Q C 0.0839(2) 0.8990(5) 0.2987(3) 0.0690(11) Uani 1 1 d . . . . .
H00G H 0.078400 0.940790 0.344718 0.104 Uiso 1 1 calc R U . . .
H00H H 0.039935 0.828272 0.278761 0.104 Uiso 1 1 calc R U . . .
H00I H 0.073350 0.964471 0.256651 0.104 Uiso 1 1 calc R U . . .
C00R C 0.1968(3) 0.1734(4) 0.5456(3) 0.0756(12) Uani 1 1 d . . . . .
H00R H 0.166426 0.095269 0.521389 0.091 Uiso 1 1 calc R U . . .
C00S C 0.3798(3) 0.8543(5) 0.6221(3) 0.0821(13) Uani 1 1 d . . . . .
H00S H 0.430723 0.899003 0.658105 0.099 Uiso 1 1 calc R U . . .
C00T C 0.2987(4) 0.8669(5) 0.6292(3) 0.0862(14) Uani 1 1 d . . . . .
H00T H 0.294440 0.920531 0.669939 0.103 Uiso 1 1 calc R U . . .
C00U C 0.1737(3) 0.2407(5) 0.6014(3) 0.0807(13) Uani 1 1 d . . . . .
C00V C 0.2239(4) 0.8010(5) 0.5768(3) 0.0869(14) Uani 1 1 d . . . . .
H00V H 0.169053 0.809580 0.582428 0.104 Uiso 1 1 calc R U . . .
C00W C 0.2165(3) 0.3560(5) 0.6371(3) 0.0836(13) Uani 1 1 d . . . . .
H00W H 0.199324 0.400042 0.674440 0.100 Uiso 1 1 calc R U . . .
F00X F 0.1230(9) 0.0743(11) 0.6655(9) 0.159(4) Uani 0.572(9) 1 d D U P A 1
C00Y C 0.1012(5) 0.1854(9) 0.6252(5) 0.120(2) Uani 1 1 d D . . . .
F00Z F 0.0278(7) 0.1529(18) 0.5636(7) 0.171(4) Uani 0.572(9) 1 d D U P A 1
F010 F 0.0779(6) 0.2730(9) 0.6718(6) 0.144(3) Uani 0.572(9) 1 d D U P A 1
Cl1 Cl 0.0270(2) 0.4192(3) 0.41585(14) 0.1874(11) Uani 1 1 d . . . . .
Cl2 Cl -0.0508(2) 0.2973(4) 0.2590(2) 0.2600(18) Uani 1 1 d . . . . .
C2 C 0.0393(5) 0.3585(7) 0.3346(4) 0.128(2) Uani 1 1 d . . . . .
H2A H 0.064140 0.429530 0.312596 0.154 Uiso 1 1 calc R U . . .
H2B H 0.084551 0.287860 0.352839 0.154 Uiso 1 1 calc R U . . .
F0 F 0.0709(11) 0.0652(14) 0.5919(12) 0.153(4) Uani 0.428(9) 1 d D U P A 2
F00Y F 0.1316(11) 0.146(2) 0.6996(7) 0.161(5) Uani 0.428(9) 1 d D U P A 2
F1 F 0.0223(8) 0.2472(14) 0.5901(11) 0.146(4) Uani 0.428(9) 1 d D U P A 2

loop_
_atom_site_aniso_label
_atom_site_aniso_U_11
_atom_site_aniso_U_22
_atom_site_aniso_U_33
_atom_site_aniso_U_23
_atom_site_aniso_U_13
_atom_site_aniso_U_12
S001 0.0366(4) 0.0474(5) 0.0371(4) 0.0097(3) 0.0076(3) -0.0001(3)
O002 0.0640(13) 0.0392(11) 0.0403(11) 0.0051(9) 0.0216(10) 0.0025(10)
O003 0.0791(15) 0.0357(11) 0.0310(10) 0.0009(8) 0.0109(10) -0.0026(10)
O005 0.0817(16) 0.0483(13) 0.0445(12) -0.0001(10) 0.0251(12) 0.0133(12)
O006 0.0471(12) 0.0610(14) 0.0632(14) 0.0171(12) 0.0235(11) 0.0187(10)
O007 0.0552(13) 0.0697(16) 0.0435(12) 0.0082(11) -0.0020(10) -0.0171(11)
N008 0.0423(13) 0.0354(12) 0.0394(12) -0.0002(10) 0.0112(10) -0.0054(9)
N009 0.0405(13) 0.0560(16) 0.0416(13) 0.0070(12) 0.0154(11) 0.0063(11)
O00A 0.0529(14) 0.0756(18) 0.0754(18) 0.0018(14) 0.0137(13) -0.0218(12)
C00C 0.0386(14) 0.0386(15) 0.0340(13) 0.0042(11) 0.0101(11) -0.0048(11)
C00D 0.0414(14) 0.0399(15) 0.0312(13) 0.0049(11) 0.0092(11) -0.0068(11)
C00E 0.0548(17) 0.0438(17) 0.0278(13) 0.0028(12) 0.0151(12) 0.0041(13)
C00F 0.0383(14) 0.0392(15) 0.0364(14) 0.0065(12) 0.0106(11) 0.0026(11)
C00G 0.0486(16) 0.0368(15) 0.0300(13) 0.0019(11) 0.0086(11) -0.0049(12)
C00H 0.0449(15) 0.0452(17) 0.0378(14) 0.0065(12) 0.0167(12) 0.0028(12)
C00I 0.0494(16) 0.0388(15) 0.0373(15) 0.0005(12) 0.0102(12) -0.0026(12)
C00J 0.0453(16) 0.0544(19) 0.0334(14) 0.0057(13) 0.0082(12) -0.0087(13)
C00K 0.0559(17) 0.0413(16) 0.0354(14) 0.0047(12) 0.0177(13) 0.0003(13)
C00L 0.062(2) 0.054(2) 0.060(2) -0.0052(16) 0.0314(17) -0.0071(15)
C00M 0.068(2) 0.067(2) 0.0491(19) -0.0151(17) 0.0208(17) -0.0082(17)
C00N 0.0548(19) 0.0501(19) 0.065(2) -0.0030(17) 0.0108(16) -0.0153(15)
C00O 0.081(2) 0.064(2) 0.055(2) -0.0046(17) 0.0373(19) 0.0014(18)
C00P 0.065(2) 0.073(3) 0.058(2) -0.0006(19) 0.0296(18) 0.0014(18)
C00Q 0.0465(19) 0.092(3) 0.072(2) 0.018(2) 0.0271(17) 0.0151(18)
C00R 0.075(3) 0.069(3) 0.090(3) 0.001(2) 0.040(2) -0.024(2)
C00S 0.097(3) 0.088(3) 0.058(2) -0.026(2) 0.028(2) -0.010(3)
C00T 0.116(4) 0.092(3) 0.058(2) -0.017(2) 0.042(3) 0.009(3)
C00U 0.076(3) 0.099(3) 0.088(3) 0.019(3) 0.054(3) 0.003(2)
C00V 0.094(3) 0.098(3) 0.089(3) 0.004(3) 0.058(3) 0.020(3)
C00W 0.103(3) 0.092(3) 0.081(3) -0.002(3) 0.064(3) 0.005(3)
F00X 0.175(7) 0.154(7) 0.194(9) 0.052(7) 0.121(7) -0.025(6)
C00Y 0.108(5) 0.137(6) 0.145(6) 0.029(5) 0.082(5) -0.018(4)
F00Z 0.099(5) 0.233(10) 0.191(8) 0.039(7) 0.067(5) -0.050(7)
F010 0.134(5) 0.176(6) 0.186(7) -0.020(6) 0.133(5) -0.029(5)
Cl1 0.238(3) 0.208(3) 0.1245(16) -0.0092(17) 0.0813(18) 0.034(2)
Cl2 0.227(3) 0.279(4) 0.186(3) -0.073(3) -0.011(2) -0.104(3)
C2 0.154(6) 0.130(5) 0.125(5) -0.037(4) 0.081(5) -0.051(4)
F0 0.128(7) 0.171(8) 0.198(8) 0.026(7) 0.104(6) -0.036(6)
F00Y 0.178(7) 0.196(10) 0.149(8) 0.027(7) 0.105(6) -0.058(8)
F1 0.091(5) 0.162(8) 0.214(9) 0.033(8) 0.092(6) 0.012(6)

loop_
_atom_type_symbol
_atom_type_description
_atom_type_scat_dispersion_real
_atom_type_scat_dispersion_imag
_atom_type_scat_source
C C 0.0033 0.0016 'International Tables Vol C Tables 4.2.6.8 and 6.1.1.4'
H H 0.0000 0.0000 'International Tables Vol C Tables 4.2.6.8 and 6.1.1.4'
Cl Cl 0.1484 0.1585 'International Tables Vol C Tables 4.2.6.8 and 6.1.1.4'
F F 0.0171 0.0103 'International Tables Vol C Tables 4.2.6.8 and 6.1.1.4'
N N 0.0061 0.0033 'International Tables Vol C Tables 4.2.6.8 and 6.1.1.4'
O O 0.0106 0.0060 'International Tables Vol C Tables 4.2.6.8 and 6.1.1.4'
S S 0.1246 0.1234 'International Tables Vol C Tables 4.2.6.8 and 6.1.1.4'

loop_
_geom_angle_atom_site_label_1
_geom_angle_atom_site_label_2
_geom_angle_atom_site_label_3
_geom_angle
_geom_angle_site_symmetry_1
_geom_angle_site_symmetry_3
_geom_angle_publ_flag
O006 S001 C00C 105.46(14) . . ?
O006 S001 C00H 107.89(14) . . ?
O007 S001 O006 119.18(15) . . ?
O007 S001 C00C 110.27(14) . . ?
O007 S001 C00H 108.67(15) . . ?
C00C S001 C00H 104.36(13) . . ?
C00F O002 H002 109.5 . . ?
C00G O003 C00I 111.2(2) . . ?
C00E N008 C00F 121.4(2) . . ?
C00E N008 C00N 118.4(3) . . ?
C00F N008 C00N 117.7(3) . . ?
C00E N009 C00Q 116.8(3) . . ?
C00J N009 C00E 124.8(3) . . ?
C00J N009 C00Q 118.3(3) . . ?
C00D C00C S001 127.8(2) . . ?
C00D C00C C00I 112.9(2) . . ?
C00I C00C S001 119.2(2) . . ?
C00C C00D C00G 106.3(3) . . ?
C00C C00D C00K 129.7(3) . . ?
C00K C00D C00G 123.9(2) . . ?
O005 C00E N008 123.1(3) . . ?
O005 C00E N009 119.6(3) . . ?
N008 C00E N009 117.3(3) . . ?
O002 C00F N008 108.8(2) . . ?
O002 C00F H00F 109.4 . . ?
O002 C00F C00G 110.0(2) . . ?
N008 C00F H00F 109.4 . . ?
N008 C00F C00G 109.8(2) . . ?
C00G C00F H00F 109.4 . . ?
O003 C00G C00D 104.9(2) . . ?
O003 C00G C00F 108.5(2) . . ?
O003 C00G C00J 108.7(2) . . ?
C00D C00G C00F 112.2(2) . . ?
C00J C00G C00D 112.6(2) . . ?
C00J C00G C00F 109.7(2) . . ?
C00L C00H S001 118.7(2) . . ?
C00L C00H C00O 121.9(3) . . ?
C00O C00H S001 119.4(3) . . ?
O003 C00I C00C 103.2(2) . . ?
O003 C00I H00A 111.1 . . ?
O003 C00I H00B 111.1 . . ?
C00C C00I H00A 111.1 . . ?
C00C C00I H00B 111.1 . . ?
H00A C00I H00B 109.1 . . ?
N009 C00J C00G 115.5(2) . . ?
O00A C00J N009 122.5(3) . . ?
O00A C00J C00G 122.0(3) . . ?
C00M C00K C00D 120.6(3) . . ?
C00P C00K C00D 119.7(3) . . ?
C00P C00K C00M 119.7(3) . . ?
C00H C00L H00L 120.5 . . ?
C00H C00L C00R 118.9(3) . . ?
C00R C00L H00L 120.5 . . ?
C00K C00M H00M 120.2 . . ?
C00S C00M C00K 119.6(4) . . ?
C00S C00M H00M 120.2 . . ?
N008 C00N H00C 109.5 . . ?
N008 C00N H00D 109.5 . . ?
N008 C00N H00E 109.5 . . ?
H00C C00N H00D 109.5 . . ?
H00C C00N H00E 109.5 . . ?
H00D C00N H00E 109.5 . . ?
C00H C00O H00O 121.0 . . ?
C00W C00O C00H 118.1(4) . . ?
C00W C00O H00O 121.0 . . ?
C00K C00P H00P 120.2 . . ?
C00K C00P C00V 119.6(4) . . ?
C00V C00P H00P 120.2 . . ?
N009 C00Q H00G 109.5 . . ?
N009 C00Q H00H 109.5 . . ?
N009 C00Q H00I 109.5 . . ?
H00G C00Q H00H 109.5 . . ?
H00G C00Q H00I 109.5 . . ?
H00H C00Q H00I 109.5 . . ?
C00L C00R H00R 120.3 . . ?
C00U C00R C00L 119.3(4) . . ?
C00U C00R H00R 120.3 . . ?
C00M C00S H00S 120.0 . . ?
C00T C00S C00M 120.1(4) . . ?
C00T C00S H00S 120.0 . . ?
C00S C00T H00T 119.9 . . ?
C00V C00T C00S 120.2(4) . . ?
C00V C00T H00T 119.9 . . ?
C00R C00U C00Y 119.7(5) . . ?
C00W C00U C00R 121.5(4) . . ?
C00W C00U C00Y 118.8(5) . . ?
C00P C00V H00V 119.6 . . ?
C00T C00V C00P 120.7(4) . . ?
C00T C00V H00V 119.6 . . ?
C00O C00W H00W 119.8 . . ?
C00U C00W C00O 120.3(4) . . ?
C00U C00W H00W 119.8 . . ?
F00X C00Y C00U 114.0(8) . . ?
F00X C00Y F00Z 102.4(11) . . ?
F00X C00Y F010 106.6(9) . . ?
F00Z C00Y C00U 113.4(7) . . ?
F00Z C00Y F010 107.8(10) . . ?
F010 C00Y C00U 112.0(6) . . ?
F0 C00Y C00U 112.8(8) . . ?
F00Y C00Y C00U 113.1(9) . . ?
F00Y C00Y F0 96.2(12) . . ?
F00Y C00Y F1 122.1(12) . . ?
F1 C00Y C00U 113.6(8) . . ?
F1 C00Y F0 95.5(11) . . ?
Cl1 C2 H2A 107.6 . . ?
Cl1 C2 H2B 107.6 . . ?
Cl2 C2 Cl1 118.8(4) . . ?
Cl2 C2 H2A 107.6 . . ?
Cl2 C2 H2B 107.6 . . ?
H2A C2 H2B 107.1 . . ?

loop_
_geom_bond_atom_site_label_1
_geom_bond_atom_site_label_2
_geom_bond_distance
_geom_bond_site_symmetry_2
_geom_bond_publ_flag
S001 O006 1.434(2) . ?
S001 O007 1.423(2) . ?
S001 C00C 1.756(3) . ?
S001 C00H 1.758(3) . ?
O002 H002 0.8200 . ?
O002 C00F 1.408(3) . ?
O003 C00G 1.414(4) . ?
O003 C00I 1.420(3) . ?
O005 C00E 1.225(4) . ?
N008 C00E 1.348(4) . ?
N008 C00F 1.435(4) . ?
N008 C00N 1.463(4) . ?
N009 C00E 1.399(4) . ?
N009 C00J 1.372(4) . ?
N009 C00Q 1.470(4) . ?
O00A C00J 1.208(4) . ?
C00C C00D 1.329(4) . ?
C00C C00I 1.483(4) . ?
C00D C00G 1.529(4) . ?
C00D C00K 1.474(4) . ?
C00F H00F 0.9800 . ?
C00F C00G 1.532(4) . ?
C00G C00J 1.527(4) . ?
C00H C00L 1.375(5) . ?
C00H C00O 1.385(5) . ?
C00I H00A 0.9700 . ?
C00I H00B 0.9700 . ?
C00K C00M 1.389(5) . ?
C00K C00P 1.376(5) . ?
C00L H00L 0.9300 . ?
C00L C00R 1.379(5) . ?
C00M H00M 0.9300 . ?
C00M C00S 1.388(5) . ?
C00N H00C 0.9600 . ?
C00N H00D 0.9600 . ?
C00N H00E 0.9600 . ?
C00O H00O 0.9300 . ?
C00O C00W 1.377(6) . ?
C00P H00P 0.9300 . ?
C00P C00V 1.382(6) . ?
C00Q H00G 0.9600 . ?
C00Q H00H 0.9600 . ?
C00Q H00I 0.9600 . ?
C00R H00R 0.9300 . ?
C00R C00U 1.374(6) . ?
C00S H00S 0.9300 . ?
C00S C00T 1.365(7) . ?
C00T H00T 0.9300 . ?
C00T C00V 1.363(7) . ?
C00U C00W 1.361(7) . ?
C00U C00Y 1.496(6) . ?
C00V H00V 0.9300 . ?
C00W H00W 0.9300 . ?
F00X C00Y 1.293(11) . ?
C00Y F00Z 1.296(12) . ?
C00Y F010 1.360(10) . ?
C00Y F0 1.341(13) . ?
C00Y F00Y 1.288(13) . ?
C00Y F1 1.322(12) . ?
Cl1 C2 1.663(6) . ?
Cl2 C2 1.656(7) . ?
C2 H2A 0.9700 . ?
C2 H2B 0.9700 . ?

loop_
_geom_torsion_atom_site_label_1
_geom_torsion_atom_site_label_2
_geom_torsion_atom_site_label_3
_geom_torsion_atom_site_label_4
_geom_torsion
_geom_torsion_site_symmetry_1
_geom_torsion_site_symmetry_2
_geom_torsion_site_symmetry_3
_geom_torsion_site_symmetry_4
_geom_torsion_publ_flag
S001 C00C C00D C00G 177.0(2) . . . . ?
S001 C00C C00D C00K -5.8(5) . . . . ?
S001 C00C C00I O003 175.69(19) . . . . ?
S001 C00H C00L C00R 177.7(3) . . . . ?
S001 C00H C00O C00W -177.5(3) . . . . ?
O002 C00F C00G O003 50.8(3) . . . . ?
O002 C00F C00G C00D 166.3(2) . . . . ?
O002 C00F C00G C00J -67.8(3) . . . . ?
O003 C00G C00J N009 -151.5(3) . . . . ?
O003 C00G C00J O00A 30.8(4) . . . . ?
O006 S001 C00C C00D -166.1(3) . . . . ?
O006 S001 C00C C00I 13.4(3) . . . . ?
O006 S001 C00H C00L -27.1(3) . . . . ?
O006 S001 C00H C00O 152.2(3) . . . . ?
O007 S001 C00C C00D -36.2(3) . . . . ?
O007 S001 C00C C00I 143.3(2) . . . . ?
O007 S001 C00H C00L -157.6(3) . . . . ?
O007 S001 C00H C00O 21.6(3) . . . . ?
N008 C00F C00G O003 170.5(2) . . . . ?
N008 C00F C00G C00D -74.1(3) . . . . ?
N008 C00F C00G C00J 51.9(3) . . . . ?
C00C S001 C00H C00L 84.7(3) . . . . ?
C00C S001 C00H C00O -96.0(3) . . . . ?
C00C C00D C00G O003 9.0(3) . . . . ?
C00C C00D C00G C00F -108.6(3) . . . . ?
C00C C00D C00G C00J 127.1(3) . . . . ?
C00C C00D C00K C00M 78.8(4) . . . . ?
C00C C00D C00K C00P -99.1(4) . . . . ?
C00D C00C C00I O003 -4.7(3) . . . . ?
C00D C00G C00J N009 92.7(3) . . . . ?
C00D C00G C00J O00A -85.0(4) . . . . ?
C00D C00K C00M C00S -177.1(3) . . . . ?
C00D C00K C00P C00V 176.9(3) . . . . ?
C00E N008 C00F O002 76.6(3) . . . . ?
C00E N008 C00F C00G -43.8(3) . . . . ?
C00E N009 C00J O00A 179.3(3) . . . . ?
C00E N009 C00J C00G 1.6(4) . . . . ?
C00F N008 C00E O005 -167.8(3) . . . . ?
C00F N008 C00E N009 12.1(4) . . . . ?
C00F C00G C00J N009 -33.0(3) . . . . ?
C00F C00G C00J O00A 149.3(3) . . . . ?
C00G O003 C00I C00C 10.7(3) . . . . ?
C00G C00D C00K C00M -104.4(4) . . . . ?
C00G C00D C00K C00P 77.6(4) . . . . ?
C00H S001 C00C C00D 80.3(3) . . . . ?
C00H S001 C00C C00I -100.2(2) . . . . ?
C00H C00L C00R C00U 0.4(6) . . . . ?
C00H C00O C00W C00U -0.7(7) . . . . ?
C00I O003 C00G C00D -12.4(3) . . . . ?
C00I O003 C00G C00F 107.7(3) . . . . ?
C00I O003 C00G C00J -133.1(2) . . . . ?
C00I C00C C00D C00G -2.6(3) . . . . ?
C00I C00C C00D C00K 174.6(3) . . . . ?
C00J N009 C00E O005 -168.9(3) . . . . ?
C00J N009 C00E N008 11.2(4) . . . . ?
C00K C00D C00G O003 -168.4(3) . . . . ?
C00K C00D C00G C00F 74.0(3) . . . . ?
C00K C00D C00G C00J -50.3(4) . . . . ?
C00K C00M C00S C00T -0.5(7) . . . . ?
C00K C00P C00V C00T 0.9(7) . . . . ?
C00L C00H C00O C00W 1.7(6) . . . . ?
C00L C00R C00U C00W 0.6(7) . . . . ?
C00L C00R C00U C00Y -178.1(5) . . . . ?
C00M C00K C00P C00V -1.0(6) . . . . ?
C00M C00S C00T C00V 0.3(8) . . . . ?
C00N N008 C00E O005 -6.4(4) . . . . ?
C00N N008 C00E N009 173.5(3) . . . . ?
C00N N008 C00F O002 -84.9(3) . . . . ?
C00N N008 C00F C00G 154.6(3) . . . . ?
C00O C00H C00L C00R -1.6(5) . . . . ?
C00P C00K C00M C00S 0.8(6) . . . . ?
C00Q N009 C00E O005 6.9(4) . . . . ?
C00Q N009 C00E N008 -173.0(3) . . . . ?
C00Q N009 C00J O00A 3.5(5) . . . . ?
C00Q N009 C00J C00G -174.2(3) . . . . ?
C00R C00U C00W C00O -0.5(8) . . . . ?
C00R C00U C00Y F00X 67.5(13) . . . . ?
C00R C00U C00Y F00Z -49.1(13) . . . . ?
C00R C00U C00Y F010 -171.4(7) . . . . ?
C00R C00U C00Y F0 5.1(14) . . . . ?
C00R C00U C00Y F00Y 113.0(14) . . . . ?
C00R C00U C00Y F1 -102.2(12) . . . . ?
C00S C00T C00V C00P -0.6(8) . . . . ?
C00W C00U C00Y F00X -111.2(12) . . . . ?
C00W C00U C00Y F00Z 132.2(12) . . . . ?
C00W C00U C00Y F010 9.9(10) . . . . ?
C00W C00U C00Y F0 -173.7(12) . . . . ?
C00W C00U C00Y F00Y -65.8(14) . . . . ?
C00W C00U C00Y F1 79.1(12) . . . . ?
C00Y C00U C00W C00O 178.2(5) . . . . ?
